data_4513008
loop_
_publ_author_name
'Mart\'inez-Lillo, Jos\'e'
'Pedersen, Anders H.'
'Faus, Juan'
'Julve, Miguel'
'Brechin, Euan K.'

_publ_section_title
;
 Effect of Protonated Organic Cations and Anion&#x2212;\p Interactions on
 the Magnetic Behavior of Hexabromorhenate(IV) Salts
;
_journal_issue 6
_journal_name_full 'Crystal Growth &amp; Design'
_journal_page_first 2598
_journal_paper_doi 10.1021/acs.cgd.5b00436
_journal_volume 15
_journal_year 2015
_chemical_formula_moiety 'C6 H8 N4, Br6 Re, 4(H2 O)'
_chemical_formula_sum 'C6 H16 Br6 N4 O4 Re'
_chemical_formula_weight 873.89
_chemical_name_systematic
; 
 ? 
;
_space_group_crystal_system triclinic
_space_group_IT_number 2
_space_group_name_Hall '-P 1'
_space_group_name_H-M_alt 'P -1'
_symmetry_space_group_name_Hall '-P 1'
_symmetry_space_group_name_H-M 'P -1'
_atom_sites_solution_hydrogens geom
_atom_sites_solution_primary direct
_atom_sites_solution_secondary difmap
_audit_creation_method SHELXL-97
_cell_angle_alpha 108.544(5)
_cell_angle_beta 111.239(6)
_cell_angle_gamma 99.162(5)
_cell_formula_units_Z 1
_cell_length_a 8.2613(5)
_cell_length_b 8.3131(5)
_cell_length_c 8.3431(5)
_cell_measurement_reflns_used 5223
_cell_measurement_temperature 120.01(10)
_cell_measurement_theta_max 29.3180
_cell_measurement_theta_min 3.8010
_cell_volume 481.30(6)
_computing_data_collection 'CrysAlisPro (Agilent Technologies, 2013)'
_computing_molecular_graphics 'DIAMOND 3.2d (Crystal Impact, 2000)'
_computing_publication_material 'Bruker SHELXTL'
_computing_structure_refinement 'SHELXL-97 (Sheldrick, 1997)'
_computing_structure_solution 'SHELXS-97 (Sheldrick, 1990)'
_diffrn_ambient_temperature 120.0
_diffrn_measured_fraction_theta_full 0.975
_diffrn_measured_fraction_theta_max 0.975
_diffrn_measurement_device_type 'SuperNova, Dual, Cu at zero, Atlas'
_diffrn_measurement_method '\w scans'
_diffrn_radiation_monochromator graphite
_diffrn_radiation_source 'fine-focus sealed tube'
_diffrn_radiation_type MoK\a
_diffrn_radiation_wavelength 0.71073
_diffrn_reflns_av_R_equivalents 0.0353
_diffrn_reflns_av_sigmaI/netI 0.0355
_diffrn_reflns_limit_h_max 11
_diffrn_reflns_limit_h_min -11
_diffrn_reflns_limit_k_max 11
_diffrn_reflns_limit_k_min -10
_diffrn_reflns_limit_l_max 11
_diffrn_reflns_limit_l_min -11
_diffrn_reflns_number 8714
_diffrn_reflns_theta_full 29.74
_diffrn_reflns_theta_max 29.74
_diffrn_reflns_theta_min 3.04
_exptl_absorpt_coefficient_mu 18.780
_exptl_absorpt_correction_T_max 0.229
_exptl_absorpt_correction_T_min 0.084
_exptl_absorpt_correction_type gaussian
_exptl_absorpt_process_details
; 
CrysAlisPro, Agilent Technologies,
Version 1.171.37.33 (release 27-03-2014 CrysAlis171 .NET)
(compiled Mar 27 2014,17:12:48)
Numerical absorption correction based on gaussian integration over
            a multifaceted crystal model
Empirical absorption correction using spherical harmonics,
 implemented in SCALE3 ABSPACK scaling algorithm.
;
_exptl_crystal_colour orange
_exptl_crystal_density_diffrn 3.015
_exptl_crystal_density_method 'not measured'
_exptl_crystal_description block
_exptl_crystal_F_000 397
_exptl_crystal_size_max 0.1939
_exptl_crystal_size_mid 0.1565
_exptl_crystal_size_min 0.1001
_refine_diff_density_max 0.712
_refine_diff_density_min -1.668
_refine_diff_density_rms 0.207
_refine_ls_extinction_method none
_refine_ls_goodness_of_fit_ref 1.062
_refine_ls_hydrogen_treatment mixed
_refine_ls_matrix_type full
_refine_ls_number_parameters 113
_refine_ls_number_reflns 2401
_refine_ls_number_restraints 6
_refine_ls_restrained_S_all 1.061
_refine_ls_R_factor_all 0.0261
_refine_ls_R_factor_gt 0.0233
_refine_ls_shift/su_max 0.001
_refine_ls_shift/su_mean 0.000
_refine_ls_structure_factor_coef Fsqd
_refine_ls_weighting_details 'calc w=1/[\s^2^(Fo^2^)+(0.0232P)^2^+0.0000P] where P=(Fo^2^+2Fc^2^)/3'
_refine_ls_weighting_scheme calc
_refine_ls_wR_factor_gt 0.0501
_refine_ls_wR_factor_ref 0.0515
_reflns_number_gt 2259
_reflns_number_total 2401
_reflns_threshold_expression >2sigma(I)
_cod_data_source_file cg5b00436_si_003.cif
_cod_data_source_block eb4120
_cod_depositor_comments 'Adding full bibliography for 4513007--4513008.cif.'
_cod_original_cell_volume 481.29(5)
_cod_database_code 4513008

loop_
_symmetry_equiv_pos_as_xyz
'x, y, z'
'-x, -y, -z'

loop_
_atom_site_label
_atom_site_type_symbol
_atom_site_fract_x
_atom_site_fract_y
_atom_site_fract_z
_atom_site_U_iso_or_equiv
_atom_site_adp_type
_atom_site_occupancy
_atom_site_symmetry_multiplicity
_atom_site_calc_flag
_atom_site_refinement_flags
Re1 Re 0.5000 0.0000 0.5000 0.00830(7) Uani 1 2 d S
Br1 Br 0.43140(5) -0.32280(4) 0.44493(5) 0.01404(9) Uani 1 1 d .
Br2 Br 0.56213(5) 0.08053(5) 0.83926(5) 0.01499(9) Uani 1 1 d .
Br3 Br 0.82799(5) 0.02186(5) 0.58444(5) 0.01371(9) Uani 1 1 d .
N1 N 0.9641(4) 0.6653(4) 0.8936(4) 0.0140(7) Uani 1 1 d .
H1A H 1.0349 0.6685 0.8396 0.017 Uiso 1 1 calc R
N2 N 0.8288(4) 0.5987(4) 1.0532(4) 0.0145(7) Uani 1 1 d .
H2A H 0.7969 0.5510 1.1191 0.017 Uiso 1 1 calc R
C1 C 0.8456(5) 0.7639(5) 0.8970(5) 0.0167(8) Uani 1 1 d .
H1B H 0.8262 0.8437 0.8406 0.020 Uiso 1 1 calc R
C2 C 0.7629(5) 0.7229(5) 0.9976(6) 0.0171(8) Uani 1 1 d .
H2B H 0.6764 0.7703 1.0245 0.020 Uiso 1 1 calc R
C3 C 0.9517(5) 0.5636(5) 0.9878(5) 0.0126(7) Uani 1 1 d .
O1W O 0.2280(4) 0.4427(4) 0.6586(4) 0.0244(7) Uani 1 1 d D
O2W O 0.8743(4) 0.2583(4) 0.3224(4) 0.0249(7) Uani 1 1 d D
H1WA H 0.332(6) 0.431(8) 0.637(10) 0.10(3) Uiso 1 1 d D
H2WA H 0.964(6) 0.285(8) 0.446(4) 0.09(2) Uiso 1 1 d D
H2WB H 0.777(5) 0.163(6) 0.302(8) 0.07(2) Uiso 1 1 d D
H1WB H 0.226(7) 0.556(4) 0.655(9) 0.063(19) Uiso 1 1 d D

loop_
_atom_site_aniso_label
_atom_site_aniso_U_11
_atom_site_aniso_U_22
_atom_site_aniso_U_33
_atom_site_aniso_U_23
_atom_site_aniso_U_13
_atom_site_aniso_U_12
Re1 0.00907(10) 0.00854(10) 0.00889(11) 0.00425(8) 0.00466(8) 0.00363(7)
Br1 0.01560(18) 0.00964(17) 0.01771(19) 0.00645(14) 0.00736(15) 0.00412(14)
Br2 0.01699(18) 0.01989(19) 0.01007(18) 0.00646(15) 0.00715(14) 0.00714(15)
Br3 0.00979(17) 0.01654(18) 0.01748(19) 0.00890(15) 0.00647(14) 0.00569(14)
N1 0.0157(15) 0.0134(15) 0.0127(16) 0.0059(13) 0.0064(13) 0.0030(13)
N2 0.0151(15) 0.0149(15) 0.0154(16) 0.0071(13) 0.0078(13) 0.0053(13)
C1 0.0137(18) 0.0145(18) 0.0151(19) 0.0039(15) 0.0008(15) 0.0048(15)
C2 0.0113(17) 0.0163(18) 0.020(2) 0.0054(16) 0.0042(15) 0.0071(15)
C3 0.0104(17) 0.0126(17) 0.0102(18) 0.0033(14) 0.0022(14) 0.0007(14)
O1W 0.0321(17) 0.0272(16) 0.0290(17) 0.0167(14) 0.0220(14) 0.0157(14)
O2W 0.0365(17) 0.0277(16) 0.0275(17) 0.0187(14) 0.0234(14) 0.0150(14)

loop_
_atom_type_symbol
_atom_type_description
_atom_type_scat_dispersion_real
_atom_type_scat_dispersion_imag
_atom_type_scat_source
C C 0.0033 0.0016 'International Tables Vol C Tables 4.2.6.8 and 6.1.1.4'
H H 0.0000 0.0000 'International Tables Vol C Tables 4.2.6.8 and 6.1.1.4'
N N 0.0061 0.0033 'International Tables Vol C Tables 4.2.6.8 and 6.1.1.4'
O O 0.0106 0.0060 'International Tables Vol C Tables 4.2.6.8 and 6.1.1.4'
Br Br -0.2901 2.4595 'International Tables Vol C Tables 4.2.6.8 and 6.1.1.4'
Re Re -1.0185 7.2310 'International Tables Vol C Tables 4.2.6.8 and 6.1.1.4'

loop_
_geom_angle_atom_site_label_1
_geom_angle_atom_site_label_2
_geom_angle_atom_site_label_3
_geom_angle
_geom_angle_site_symmetry_1
_geom_angle_site_symmetry_3
Br3 Re1 Br3 180.0 . 2_656
Br3 Re1 Br1 89.538(13) . .
Br3 Re1 Br1 90.462(13) 2_656 .
Br3 Re1 Br1 90.462(13) . 2_656
Br3 Re1 Br1 89.538(13) 2_656 2_656
Br1 Re1 Br1 180.0 . 2_656
Br3 Re1 Br2 90.183(14) . .
Br3 Re1 Br2 89.817(14) 2_656 .
Br1 Re1 Br2 89.349(14) . .
Br1 Re1 Br2 90.651(14) 2_656 .
Br3 Re1 Br2 89.817(14) . 2_656
Br3 Re1 Br2 90.183(14) 2_656 2_656
Br1 Re1 Br2 90.651(14) . 2_656
Br1 Re1 Br2 89.349(14) 2_656 2_656
Br2 Re1 Br2 180.0 . 2_656
C3 N1 C1 109.2(3) . .
C3 N1 H1A 125.4 . .
C1 N1 H1A 125.4 . .
C3 N2 C2 108.8(3) . .
C3 N2 H2A 125.6 . .
C2 N2 H2A 125.6 . .
C2 C1 N1 106.9(3) . .
C2 C1 H1B 126.5 . .
N1 C1 H1B 126.5 . .
C1 C2 N2 107.7(3) . .
C1 C2 H2B 126.1 . .
N2 C2 H2B 126.1 . .
N1 C3 N2 107.3(3) . .
N1 C3 C3 126.9(5) . 2_767
N2 C3 C3 125.7(5) . 2_767
H1WA O1W H1WB 100(3) . .
H2WA O2W H2WB 103(3) . .

loop_
_geom_bond_atom_site_label_1
_geom_bond_atom_site_label_2
_geom_bond_distance
_geom_bond_site_symmetry_2
Re1 Br3 2.5000(4) .
Re1 Br3 2.5000(4) 2_656
Re1 Br1 2.5052(4) .
Re1 Br1 2.5052(4) 2_656
Re1 Br2 2.5211(4) .
Re1 Br2 2.5211(4) 2_656
N1 C3 1.341(5) .
N1 C1 1.376(5) .
N1 H1A 0.8600 .
N2 C3 1.344(5) .
N2 C2 1.371(5) .
N2 H2A 0.8600 .
C1 C2 1.345(6) .
C1 H1B 0.9300 .
C2 H2B 0.9300 .
C3 C3 1.443(7) 2_767
O1W H1WA 0.957(10) .
O1W H1WB 0.957(10) .
O2W H2WA 0.955(10) .
O2W H2WB 0.956(10) .
